data_2012235
loop_
_publ_author_name
'Grigoriev, Mikhail S.'
'Den Auwer, Christophe'
'Madic, Charles'

_publ_section_title
;Pyridinium
 tetrakis(nitrato-\k^2^<i>O</i>,<i>O</i>')(2,2':6',2''-terpyridine-\k^3^<i>N</i>)cerate(III)
 pyridine solvate and
 bis(methanol-\k<i>O</i>)tris(nitrato-\k^2^<i>O</i>,<i>O</i>')(2,2':6',2''-terpyridine-\k^3^<i>N</i>)cerium(III)
;
_journal_issue 10
_journal_name_full 'Acta Crystallographica Section C'
_journal_page_first 1141
_journal_page_last 1143
_journal_paper_doi 10.1107/S0108270101010678
_journal_volume 57
_journal_year 2001
_chemical_formula_iupac '[Ce (N O3)3 (C15 H11 N3) (C H4 O)2]'
_chemical_formula_moiety 'C17 H19 Ce N6 O11'
_chemical_formula_sum 'C17 H19 Ce N6 O11'
_chemical_formula_weight 623.50
_chemical_name_systematic
;
bis(methanol-\kO)tris(nitrato-\k^2^O,O')(2,2':6',2''-terpyridine-\k^3^N)
cerium(III)
;
_space_group_IT_number 2
_symmetry_cell_setting triclinic
_symmetry_space_group_name_Hall '-P 1'
_symmetry_space_group_name_H-M 'P -1'
_audit_creation_method SHELXL
_cell_angle_alpha 91.253(2)
_cell_angle_beta 103.238(2)
_cell_angle_gamma 96.510(2)
_cell_formula_units_Z 2
_cell_length_a 7.7460(2)
_cell_length_b 12.2280(3)
_cell_length_c 12.3405(3)
_cell_measurement_reflns_used all
_cell_measurement_temperature 293(2)
_cell_measurement_theta_max 26.33
_cell_measurement_theta_min 1.68
_cell_volume 1129.09(5)
_computing_cell_refinement 'HKL (Otwinowski & Minor, 1997)'
_computing_data_collection 'COLLECT (Nonius, 1998)'
_computing_data_reduction HKL
_computing_molecular_graphics 'SHELXTL (Sheldrick, 1997)'
_computing_publication_material SHELXTL
_computing_structure_refinement 'SHELXL93 (Sheldrick, 1993)'
_computing_structure_solution 'SHELXS86 (Sheldrick, 1990)'
_diffrn_ambient_temperature 293(2)
_diffrn_measured_fraction_theta_full .978
_diffrn_measured_fraction_theta_max .978
_diffrn_measurement_device 'Nonius KappaCCD area-detector'
_diffrn_measurement_method '\f and \w scans to cover a hemisphere of the reciprocal space'
_diffrn_radiation_monochromator graphite
_diffrn_radiation_source 'fine-focus sealed tube'
_diffrn_radiation_type MoK\a
_diffrn_radiation_wavelength .71073
_diffrn_reflns_av_R_equivalents .062
_diffrn_reflns_av_sigmaI/netI .056
_diffrn_reflns_limit_h_max 9
_diffrn_reflns_limit_h_min -9
_diffrn_reflns_limit_k_max 15
_diffrn_reflns_limit_k_min -15
_diffrn_reflns_limit_l_max 13
_diffrn_reflns_limit_l_min -15
_diffrn_reflns_number 9758
_diffrn_reflns_theta_full 26.33
_diffrn_reflns_theta_max 26.33
_diffrn_reflns_theta_min 1.68
_exptl_absorpt_coefficient_mu 2.087
_exptl_absorpt_correction_T_max .78
_exptl_absorpt_correction_T_min .47
_exptl_absorpt_correction_type empirical
_exptl_absorpt_process_details 'MULABS in PLATON (Spek, 1998)'
_exptl_crystal_colour yellow
_exptl_crystal_density_diffrn 1.834
_exptl_crystal_density_meas ?
_exptl_crystal_description plate
_exptl_crystal_F_000 618
_exptl_crystal_size_max .30
_exptl_crystal_size_mid .25
_exptl_crystal_size_min .10
_refine_diff_density_max '1.04 (1.04\%A from Ce)'
_refine_diff_density_min '-1.75 (0.86\%A from Ce)'
_refine_ls_extinction_method none
_refine_ls_goodness_of_fit_ref 1.023
_refine_ls_hydrogen_treatment mixed
_refine_ls_matrix_type full
_refine_ls_number_parameters 326
_refine_ls_number_reflns 4495
_refine_ls_number_restraints 0
_refine_ls_restrained_S_all 1.023
_refine_ls_R_factor_all .035
_refine_ls_R_factor_gt .033
_refine_ls_shift/su_max .001
_refine_ls_shift/su_mean .000
_refine_ls_structure_factor_coef Fsqd
_refine_ls_weighting_details 'calc w = 1/[\s^2^(Fo^2^)+(0.0554P)^2^+0.1P] where P=(Fo^2^+2Fc^2^)/3'
_refine_ls_weighting_scheme calc
_refine_ls_wR_factor_ref .087
_reflns_number_gt 4278
_reflns_number_total 4502
_reflns_threshold_expression I>2\s(I)
_cod_data_source_file av1079.cif
_cod_data_source_block (II)
_cod_depositor_comments
;
The following automatic conversions were performed:

'_exptl_crystal_density_meas' value 'not measured' was changed to '?'
- the value is perceived as not measured.

Automatic conversion script
Id: cif_fix_values 3008 2015-01-20 13:52:24Z robertas 
;
_cod_original_sg_symbol_H-M P-1
_cod_database_code 2012235

loop_
_symmetry_equiv_pos_as_xyz
'x, y, z'
'-x, -y, -z'

loop_
_atom_site_label
_atom_site_fract_x
_atom_site_fract_y
_atom_site_fract_z
_atom_site_U_iso_or_equiv
_atom_site_adp_type
_atom_site_calc_flag
_atom_site_refinement_flags
_atom_site_occupancy
_atom_site_disorder_assembly
_atom_site_disorder_group
_atom_site_type_symbol
Ce .377513(17) .285737(10) .307743(10) .02438(9) Uani d . 1 . . Ce
O1 .6265(3) .16391(18) .3317(2) .0381(5) Uani d . 1 . . O
H1 .676(6) .172(3) .282(4) .048(12) Uiso d . 1 . . H
O2 .6390(3) .3643(2) .4672(2) .0391(5) Uani d . 1 . . O
H2 .623(6) .401(3) .525(4) .051(11) Uiso d . 1 . . H
O21 .0379(3) .2521(2) .2951(2) .0474(6) Uani d . 1 . . O
O22 .0568(4) .2427(2) .1241(2) .0479(6) Uani d . 1 . . O
O23 -.1859(3) .1742(2) .1674(2) .0457(6) Uani d . 1 . . O
O31 .2403(4) .4486(2) .1823(2) .0474(6) Uani d . 1 . . O
O32 .3609(3) .49318(18) .35459(18) .0412(5) Uani d . 1 . . O
O33 .2700(4) .6198(2) .2415(3) .0584(7) Uani d . 1 . . O
O41 .3506(4) .17301(19) .47845(19) .0453(6) Uani d . 1 . . O
O42 .2788(3) .3359(2) .4953(2) .0412(6) Uani d . 1 . . O
O43 .2408(6) .2167(3) .6176(3) .0793(10) Uani d . 1 . . O
N1 .6090(3) .4044(2) .2114(2) .0338(5) Uani d . 1 . . N
N2 -.0317(4) .2235(2) .1944(2) .0355(6) Uani d . 1 . . N
N3 .2885(4) .5230(2) .2576(2) .0362(6) Uani d . 1 . . N
N4 .2886(4) .2424(3) .5332(2) .0423(7) Uani d . 1 . . N
N12 .4209(3) .2121(2) .1103(2) .0260(5) Uani d . 1 . . N
N18 .2441(3) .0760(2) .2355(2) .0329(5) Uani d . 1 . . N
C2 .7083(5) .4960(3) .2636(3) .0415(7) Uani d . 1 . . C
H2A .7030 .5133 .3364 .050 Uiso calc R 1 . . H
C3 .8174(5) .5652(3) .2147(3) .0461(8) Uani d . 1 . . C
H3A .8835 .6282 .2533 .055 Uiso calc R 1 . . H
C4 .8265(5) .5391(3) .1069(3) .0501(9) Uani d . 1 . . C
H4A .9004 .5836 .0719 .060 Uiso calc R 1 . . H
C5 .7258(5) .4471(3) .0528(3) .0431(8) Uani d . 1 . . C
H5A .7311 .4281 -.0197 .052 Uiso calc R 1 . . H
C6 .6147(4) .3814(2) .1057(2) .0296(6) Uani d . 1 . . C
C7 .5020(4) .2810(2) .0483(2) .0281(6) Uani d . 1 . . C
C8 .4858(5) .2574(3) -.0650(3) .0428(8) Uani d . 1 . . C
H8A .5395 .3069 -.1071 .051 Uiso calc R 1 . . H
C9 .3898(5) .1606(3) -.1138(3) .0477(8) Uani d . 1 . . C
H9A .3749 .1449 -.1897 .057 Uiso calc R 1 . . H
C10 .3161(5) .0871(3) -.0496(3) .0415(7) Uani d . 1 . . C
H10A .2560 .0194 -.0807 .050 Uiso calc R 1 . . H
C11 .3327(4) .1150(2) .0625(2) .0300(6) Uani d . 1 . . C
C13 .2533(4) .0375(2) .1344(2) .0306(6) Uani d . 1 . . C
C14 .1921(5) -.0714(3) .0973(3) .0426(8) Uani d . 1 . . C
H14A .2018 -.0971 .0277 .051 Uiso calc R 1 . . H
C15 .1162(6) -.1411(3) .1655(4) .0529(10) Uani d . 1 . . C
H15A .0757 -.2143 .1424 .063 Uiso calc R 1 . . H
C16 .1016(6) -.1014(3) .2664(3) .0529(9) Uani d . 1 . . C
H16A .0481 -.1462 .3125 .063 Uiso calc R 1 . . H
C17 .1678(5) .0066(3) .2986(3) .0434(8) Uani d . 1 . . C
H17A .1592 .0330 .3682 .052 Uiso calc R 1 . . H
C19 .6772(7) .0760(4) .4005(4) .0740(14) Uani d . 1 . . C
H19A .6404 .0844 .4691 .111 Uiso calc R 1 . . H
H19B .8046 .0769 .4161 .111 Uiso calc R 1 . . H
H19C .6207 .0072 .3628 .111 Uiso calc R 1 . . H
C20 .8269(5) .3570(4) .4986(4) .0563(10) Uani d . 1 . . C
H20A .8657 .3297 .4358 .084 Uiso calc R 1 . . H
H20B .8511 .3078 .5583 .084 Uiso calc R 1 . . H
H20C .8899 .4288 .5229 .084 Uiso calc R 1 . . H

loop_
_atom_site_aniso_label
_atom_site_aniso_U_11
_atom_site_aniso_U_22
_atom_site_aniso_U_33
_atom_site_aniso_U_12
_atom_site_aniso_U_13
_atom_site_aniso_U_23
Ce .02784(12) .02614(12) .02082(12) -.00039(7) .01090(8) .00071(7)
O1 .0439(13) .0420(12) .0344(12) .0127(10) .0173(11) .0074(10)
O2 .0337(12) .0513(14) .0308(12) .0032(10) .0065(9) -.0085(10)
O21 .0345(12) .0663(16) .0394(13) .0025(11) .0083(10) -.0152(11)
O22 .0465(15) .0512(15) .0521(15) .0024(11) .0260(12) .0011(12)
O23 .0278(11) .0578(15) .0480(14) -.0050(10) .0079(10) -.0133(11)
O31 .0589(15) .0451(13) .0351(12) .0050(11) .0055(11) .0017(11)
O32 .0608(15) .0374(12) .0272(11) .0104(10) .0117(10) .0003(9)
O33 .079(2) .0350(13) .0692(19) .0142(13) .0283(15) .0182(12)
O41 .0677(16) .0389(12) .0347(12) .0044(11) .0240(12) .0030(10)
O42 .0483(14) .0432(13) .0350(13) .0032(11) .0168(11) .0011(10)
O43 .122(3) .086(2) .0495(18) .012(2) .058(2) .0217(16)
N1 .0331(13) .0340(13) .0358(14) -.0029(10) .0140(11) .0017(11)
N2 .0318(14) .0350(13) .0416(15) .0027(10) .0138(12) -.0062(11)
N3 .0402(15) .0352(14) .0373(15) .0048(11) .0168(12) .0100(11)
N4 .0496(17) .0494(17) .0301(15) -.0052(13) .0191(13) .0034(13)
N12 .0265(12) .0307(12) .0223(12) .0027(9) .0091(9) .0028(9)
N18 .0350(14) .0311(13) .0320(13) -.0031(10) .0102(11) .0029(10)
C2 .0455(19) .0392(17) .0398(18) -.0047(14) .0149(15) -.0026(14)
C3 .0431(19) .0396(17) .052(2) -.0114(14) .0119(16) .0014(15)
C4 .049(2) .047(2) .057(2) -.0109(15) .0250(17) .0145(17)
C5 .051(2) .0462(18) .0382(18) -.0025(15) .0251(15) .0099(15)
C6 .0268(14) .0335(14) .0318(15) .0042(11) .0131(12) .0072(12)
C7 .0277(14) .0351(15) .0246(14) .0049(11) .0114(11) .0062(12)
C8 .049(2) .052(2) .0299(17) -.0009(15) .0157(14) .0073(15)
C9 .062(2) .060(2) .0237(16) .0043(18) .0175(15) -.0026(15)
C10 .049(2) .0410(17) .0337(18) -.0023(14) .0126(14) -.0070(14)
C11 .0290(14) .0320(14) .0296(15) .0049(11) .0075(12) -.0016(11)
C13 .0272(14) .0311(15) .0327(16) .0014(11) .0065(12) -.0017(12)
C14 .051(2) .0298(15) .0451(19) -.0046(13) .0143(15) -.0079(13)
C15 .065(3) .0278(17) .061(3) -.0089(16) .012(2) -.0034(16)
C16 .064(2) .0371(18) .055(2) -.0120(16) .0185(19) .0107(16)
C17 .056(2) .0414(18) .0318(17) -.0090(15) .0145(15) .0031(14)
C19 .084(3) .081(3) .072(3) .041(3) .031(3) .035(3)
C20 .0349(19) .073(3) .057(2) .0039(17) .0049(17) -.010(2)

loop_
_atom_type_symbol
_atom_type_description
_atom_type_scat_dispersion_real
_atom_type_scat_dispersion_imag
_atom_type_scat_source
C C .0033 .0016 'International Tables Vol C Tables 4.2.6.8 and 6.1.1.4'
H H .0000 .0000 'International Tables Vol C Tables 4.2.6.8 and 6.1.1.4'
N N .0061 .0033 'International Tables Vol C Tables 4.2.6.8 and 6.1.1.4'
O O .0106 .0060 'International Tables Vol C Tables 4.2.6.8 and 6.1.1.4'
Ce Ce -.2486 2.6331 'International Tables Vol C Tables 4.2.6.8 and 6.1.1.4'

loop_
_geom_angle_atom_site_label_1
_geom_angle_atom_site_label_2
_geom_angle_atom_site_label_3
_geom_angle
O1 Ce O2 69.82(8)
O1 Ce O41 74.91(8)
O2 Ce O41 73.53(8)
O1 Ce O21 134.78(8)
O2 Ce O21 131.37(8)
O41 Ce O21 75.75(9)
O1 Ce O32 134.86(8)
O2 Ce O32 68.83(8)
O41 Ce O32 109.26(7)
O21 Ce O32 87.33(8)
O1 Ce O42 114.95(8)
O2 Ce O42 66.49(8)
O41 Ce O42 48.15(7)
O21 Ce O42 64.90(8)
O32 Ce O42 62.30(7)
O1 Ce N1 79.10(8)
O2 Ce N1 74.25(8)
O41 Ce N1 143.92(8)
O21 Ce N1 139.47(8)
O32 Ce N1 73.07(8)
O42 Ce N1 128.27(8)
O1 Ce N12 68.45(8)
O2 Ce N12 122.99(8)
O41 Ce N12 127.79(8)
O21 Ce N12 105.61(7)
O32 Ce N12 122.95(7)
O42 Ce N12 169.79(8)
N1 Ce N12 61.22(8)
O1 Ce N18 69.52(8)
O2 Ce N18 131.67(8)
O41 Ce N18 71.62(8)
O21 Ce N18 68.97(8)
O32 Ce N18 155.56(8)
O42 Ce N18 109.86(8)
N1 Ce N18 121.36(8)
N12 Ce N18 61.52(7)
O1 Ce O31 141.68(8)
O2 Ce O31 110.96(8)
O41 Ce O31 143.29(8)
O21 Ce O31 75.23(8)
O32 Ce O31 47.54(7)
O42 Ce O31 98.64(8)
N1 Ce O31 65.29(8)
N12 Ce O31 81.80(7)
N18 Ce O31 117.06(8)
O1 Ce O22 121.35(8)
O2 Ce O22 167.98(8)
O41 Ce O22 112.37(8)
O21 Ce O22 45.22(7)
O32 Ce O22 99.16(7)
O42 Ce O22 109.00(8)
N1 Ce O22 102.39(7)
N12 Ce O22 62.53(7)
N18 Ce O22 60.07(7)
O31 Ce O22 57.84(7)
C19 O1 Ce 135.0(2)
C19 O1 H1 115(3)
Ce O1 H1 109(3)
C20 O2 Ce 136.3(2)
C20 O2 H2 101(3)
Ce O2 H2 122(3)
N2 O21 Ce 105.08(18)
N2 O22 Ce 88.2(2)
N3 O31 Ce 95.94(17)
N3 O32 Ce 99.84(17)
N4 O41 Ce 99.53(17)
N4 O42 Ce 95.35(19)
C6 N1 C2 117.9(3)
C6 N1 Ce 121.07(19)
C2 N1 Ce 120.6(2)
O22 N2 O23 120.8(3)
O22 N2 O21 119.0(3)
O23 N2 O21 120.1(3)
O33 N3 O31 122.9(3)
O33 N3 O32 120.7(3)
O31 N3 O32 116.4(2)
O43 N4 O42 122.8(3)
O43 N4 O41 120.6(3)
O42 N4 O41 116.6(3)
C7 N12 C11 118.6(3)
C7 N12 Ce 119.6(2)
C11 N12 Ce 120.49(18)
C17 N18 C13 117.6(3)
C17 N18 Ce 121.8(2)
C13 N18 Ce 120.60(18)
N1 C2 C3 123.2(3)
N1 C2 H2A 118.4
C3 C2 H2A 118.4
C2 C3 C4 118.4(3)
C2 C3 H3A 120.8
C4 C3 H3A 120.8
C5 C4 C3 119.0(3)
C5 C4 H4A 120.5
C3 C4 H4A 120.5
C4 C5 C6 120.0(3)
C4 C5 H5A 120.0
C6 C5 H5A 120.0
N1 C6 C5 121.4(3)
N1 C6 C7 117.4(2)
C5 C6 C7 121.2(3)
N12 C7 C8 121.4(3)
N12 C7 C6 117.6(3)
C8 C7 C6 121.0(3)
C9 C8 C7 119.4(3)
C9 C8 H8A 120.3
C7 C8 H8A 120.3
C8 C9 C10 119.5(3)
C8 C9 H9A 120.3
C10 C9 H9A 120.3
C9 C10 C11 119.1(3)
C9 C10 H10A 120.4
C11 C10 H10A 120.4
N12 C11 C10 121.8(3)
N12 C11 C13 117.6(3)
C10 C11 C13 120.5(3)
N18 C13 C14 121.6(3)
N18 C13 C11 117.9(2)
C14 C13 C11 120.5(3)
C15 C14 C13 119.1(3)
C15 C14 H14A 120.4
C13 C14 H14A 120.4
C16 C15 C14 119.4(3)
C16 C15 H15A 120.3
C14 C15 H15A 120.3
C15 C16 C17 118.4(3)
C15 C16 H16A 120.8
C17 C16 H16A 120.8
N18 C17 C16 123.8(3)
N18 C17 H17A 118.1
C16 C17 H17A 118.1
O1 C19 H19A 109.5
O1 C19 H19B 109.5
H19A C19 H19B 109.5
O1 C19 H19C 109.5
H19A C19 H19C 109.5
H19B C19 H19C 109.5
O2 C20 H20A 109.5
O2 C20 H20B 109.5
H20A C20 H20B 109.5
O2 C20 H20C 109.5
H20A C20 H20C 109.5
H20B C20 H20C 109.5

loop_
_geom_bond_atom_site_label_1
_geom_bond_atom_site_label_2
_geom_bond_site_symmetry_2
_geom_bond_distance
_geom_bond_publ_flag
Ce O1 . 2.537(2) ?
Ce O2 . 2.559(2) ?
Ce O41 . 2.578(2) ?
Ce O21 . 2.584(2) ?
Ce O32 . 2.613(2) ?
Ce O42 . 2.678(2) ?
Ce N1 . 2.682(2) ?
Ce N12 . 2.685(2) ?
Ce N18 . 2.705(2) ?
Ce O31 . 2.712(2) ?
Ce O22 . 2.942(3) ?
O1 C19 . 1.419(4) ?
O1 H1 . .80(4) ?
O2 C20 . 1.432(4) ?
O2 H2 . .88(5) ?
O21 N2 . 1.260(4) ?
O22 N2 . 1.235(4) ?
O23 N2 . 1.243(4) ?
O31 N3 . 1.248(4) ?
O32 N3 . 1.280(3) ?
O33 N3 . 1.223(4) ?
O41 N4 . 1.274(4) ?
O42 N4 . 1.248(4) ?
O43 N4 . 1.220(4) ?
N1 C6 . 1.339(4) ?
N1 C2 . 1.345(4) ?
N12 C7 . 1.349(4) ?
N12 C11 . 1.351(4) ?
N18 C17 . 1.342(4) ?
N18 C13 . 1.345(4) ?
C2 C3 . 1.375(5) ?
C2 H2A . .9300 ?
C3 C4 . 1.380(6) ?
C3 H3A . .9300 ?
C4 C5 . 1.360(5) ?
C4 H4A . .9300 ?
C5 C6 . 1.392(4) ?
C5 H5A . .9300 ?
C6 C7 . 1.486(4) ?
C7 C8 . 1.396(5) ?
C8 C9 . 1.371(5) ?
C8 H8A . .9300 ?
C9 C10 . 1.372(5) ?
C9 H9A . .9300 ?
C10 C11 . 1.392(4) ?
C10 H10A . .9300 ?
C11 C13 . 1.489(4) ?
C13 C14 . 1.392(4) ?
C14 C15 . 1.387(5) ?
C14 H14A . .9300 ?
C15 C16 . 1.359(6) ?
C15 H15A . .9300 ?
C16 C17 . 1.377(5) ?
C16 H16A . .9300 ?
C17 H17A . .9300 ?
C19 H19A . .9600 ?
C19 H19B . .9600 ?
C19 H19C . .9600 ?
C20 H20A . .9600 ?
C20 H20B . .9600 ?
C20 H20C . .9600 ?

loop_
_geom_hbond_atom_site_label_D
_geom_hbond_atom_site_label_H
_geom_hbond_atom_site_label_A
_geom_hbond_site_symmetry_A
_geom_hbond_distance_DH
_geom_hbond_distance_HA
_geom_hbond_distance_DA
_geom_hbond_angle_DHA
_geom_hbond_publ_flag
O1 H1 O23 1_655 .80(4) 1.96(5) 2.750(3) 172(4) yes
O2 H2 O32 2_666 .88(5) 1.92(5) 2.775(3) 165(4) yes

loop_
_geom_torsion_atom_site_label_1
_geom_torsion_atom_site_label_2
_geom_torsion_atom_site_label_3
_geom_torsion_atom_site_label_4
_geom_torsion
O2 Ce O1 C19 85.0(4)
O41 Ce O1 C19 7.4(4)
O21 Ce O1 C19 -43.8(4)
O32 Ce O1 C19 109.7(4)
O42 Ce O1 C19 34.8(4)
N1 Ce O1 C19 162.1(4)
N12 Ce O1 C19 -134.7(4)
N18 Ce O1 C19 -68.3(4)
O31 Ce O1 C19 -176.4(4)
O22 Ce O1 C19 -99.9(4)
O1 Ce O2 C20 23.7(3)
O41 Ce O2 C20 103.3(4)
O21 Ce O2 C20 156.2(3)
O32 Ce O2 C20 -137.8(4)
O42 Ce O2 C20 154.2(4)
N1 Ce O2 C20 -60.3(3)
N12 Ce O2 C20 -21.5(4)
N18 Ce O2 C20 58.0(4)
O31 Ce O2 C20 -115.3(3)
O22 Ce O2 C20 -135.6(4)
O1 Ce O21 N2 -83.9(2)
O2 Ce O21 N2 173.02(17)
O41 Ce O21 N2 -134.8(2)
O32 Ce O21 N2 114.5(2)
O42 Ce O21 N2 175.1(2)
N1 Ce O21 N2 54.8(2)
N12 Ce O21 N2 -9.0(2)
N18 Ce O21 N2 -59.35(19)
O31 Ce O21 N2 67.9(2)
O22 Ce O21 N2 8.83(17)
O1 Ce O22 N2 115.18(17)
O2 Ce O22 N2 -87.8(4)
O41 Ce O22 N2 29.70(19)
O21 Ce O22 N2 -8.71(16)
O32 Ce O22 N2 -85.62(18)
O42 Ce O22 N2 -21.88(19)
N1 Ce O22 N2 -160.15(17)
N12 Ce O22 N2 151.9(2)
N18 Ce O22 N2 80.61(18)
O31 Ce O22 N2 -110.23(19)
O1 Ce O31 N3 -109.43(19)
O2 Ce O31 N3 -25.8(2)
O41 Ce O31 N3 64.5(2)
O21 Ce O31 N3 103.30(19)
O32 Ce O31 N3 3.17(16)
O42 Ce O31 N3 42.23(19)
N1 Ce O31 N3 -86.07(19)
N12 Ce O31 N3 -148.09(19)
N18 Ce O31 N3 159.84(17)
O22 Ce O31 N3 149.3(2)
O1 Ce O32 N3 123.01(17)
O2 Ce O32 N3 147.85(19)
O41 Ce O32 N3 -149.36(17)
O21 Ce O32 N3 -75.47(18)
O42 Ce O32 N3 -138.4(2)
N1 Ce O32 N3 68.59(18)
N12 Ce O32 N3 31.4(2)
N18 Ce O32 N3 -61.6(3)
O31 Ce O32 N3 -3.12(16)
O22 Ce O32 N3 -31.67(18)
O1 Ce O41 N4 149.3(2)
O2 Ce O41 N4 76.3(2)
O21 Ce O41 N4 -65.5(2)
O32 Ce O41 N4 16.5(2)
O42 Ce O41 N4 3.39(18)
N1 Ce O41 N4 103.9(2)
N12 Ce O41 N4 -164.39(18)
N18 Ce O41 N4 -137.7(2)
O31 Ce O41 N4 -26.8(3)
O22 Ce O41 N4 -92.6(2)
O1 Ce O42 N4 -40.1(2)
O2 Ce O42 N4 -92.0(2)
O41 Ce O42 N4 -3.43(18)
O21 Ce O42 N4 89.7(2)
O32 Ce O42 N4 -169.5(2)
N1 Ce O42 N4 -135.90(19)
N12 Ce O42 N4 67.2(4)
N18 Ce O42 N4 35.9(2)
O31 Ce O42 N4 158.9(2)
O22 Ce O42 N4 100.0(2)
O1 Ce N1 C6 82.2(2)
O2 Ce N1 C6 154.1(2)
O41 Ce N1 C6 126.7(2)
O21 Ce N1 C6 -69.2(3)
O32 Ce N1 C6 -133.7(2)
O42 Ce N1 C6 -164.5(2)
N12 Ce N1 C6 11.0(2)
N18 Ce N1 C6 24.6(3)
O31 Ce N1 C6 -83.2(2)
O22 Ce N1 C6 -37.8(2)
O1 Ce N1 C2 -105.3(2)
O2 Ce N1 C2 -33.4(2)
O41 Ce N1 C2 -60.9(3)
O21 Ce N1 C2 103.2(3)
O32 Ce N1 C2 38.8(2)
O42 Ce N1 C2 8.0(3)
N12 Ce N1 C2 -176.6(3)
N18 Ce N1 C2 -163.0(2)
O31 Ce N1 C2 89.2(2)
O22 Ce N1 C2 134.7(2)
Ce O22 N2 O23 -163.6(3)
Ce O22 N2 O21 14.6(3)
Ce O21 N2 O22 -17.3(3)
Ce O21 N2 O23 161.0(2)
Ce O31 N3 O33 174.3(3)
Ce O31 N3 O32 -5.3(3)
Ce O32 N3 O33 -174.0(3)
Ce O32 N3 O31 5.6(3)
Ce O42 N4 O43 -173.6(4)
Ce O42 N4 O41 5.8(3)
Ce O41 N4 O43 173.4(3)
Ce O41 N4 O42 -6.1(3)
O1 Ce N12 C7 -104.7(2)
O2 Ce N12 C7 -59.1(2)
O41 Ce N12 C7 -153.40(19)
O21 Ce N12 C7 122.7(2)
O32 Ce N12 C7 25.6(2)
O42 Ce N12 C7 143.8(3)
N1 Ce N12 C7 -15.6(2)
N18 Ce N12 C7 177.6(2)
O31 Ce N12 C7 50.7(2)
O22 Ce N12 C7 108.6(2)
O1 Ce N12 C11 88.4(2)
O2 Ce N12 C11 134.1(2)
O41 Ce N12 C11 39.8(2)
O21 Ce N12 C11 -44.1(2)
O32 Ce N12 C11 -141.2(2)
O42 Ce N12 C11 -23.0(5)
N1 Ce N12 C11 177.6(2)
N18 Ce N12 C11 10.8(2)
O31 Ce N12 C11 -116.2(2)
O22 Ce N12 C11 -58.3(2)
O1 Ce N18 C17 99.8(3)
O2 Ce N18 C17 65.4(3)
O41 Ce N18 C17 19.5(2)
O21 Ce N18 C17 -61.9(3)
O32 Ce N18 C17 -76.8(3)
O42 Ce N18 C17 -10.3(3)
N1 Ce N18 C17 162.1(2)
N12 Ce N18 C17 175.7(3)
O31 Ce N18 C17 -121.7(2)
O22 Ce N18 C17 -111.4(3)
O1 Ce N18 C13 -79.8(2)
O2 Ce N18 C13 -114.2(2)
O41 Ce N18 C13 -160.1(2)
O21 Ce N18 C13 118.5(2)
O32 Ce N18 C13 103.7(3)
O42 Ce N18 C13 170.1(2)
N1 Ce N18 C13 -17.5(3)
N12 Ce N18 C13 -3.9(2)
O31 Ce N18 C13 58.7(2)
O22 Ce N18 C13 69.0(2)
C6 N1 C2 C3 -1.4(5)
Ce N1 C2 C3 -174.1(3)
N1 C2 C3 C4 -.5(6)
C2 C3 C4 C5 1.0(6)
C3 C4 C5 C6 .5(6)
C2 N1 C6 C5 2.9(5)
Ce N1 C6 C5 175.6(2)
C2 N1 C6 C7 -179.0(3)
Ce N1 C6 C7 -6.4(3)
C4 C5 C6 N1 -2.5(5)
C4 C5 C6 C7 179.5(3)
C11 N12 C7 C8 4.6(4)
Ce N12 C7 C8 -162.5(2)
C11 N12 C7 C6 -173.4(3)
Ce N12 C7 C6 19.5(3)
N1 C6 C7 N12 -8.7(4)
C5 C6 C7 N12 169.3(3)
N1 C6 C7 C8 173.3(3)
C5 C6 C7 C8 -8.7(5)
N12 C7 C8 C9 -2.0(5)
C6 C7 C8 C9 175.9(3)
C7 C8 C9 C10 -2.0(6)
C8 C9 C10 C11 3.3(6)
C7 N12 C11 C10 -3.2(4)
Ce N12 C11 C10 163.8(2)
C7 N12 C11 C13 176.5(2)
Ce N12 C11 C13 -16.6(3)
C9 C10 C11 N12 -.7(5)
C9 C10 C11 C13 179.6(3)
C17 N18 C13 C14 -2.2(5)
Ce N18 C13 C14 177.4(2)
C17 N18 C13 C11 178.1(3)
Ce N18 C13 C11 -2.3(3)
N12 C11 C13 N18 12.4(4)
C10 C11 C13 N18 -167.9(3)
N12 C11 C13 C14 -167.3(3)
C10 C11 C13 C14 12.4(4)
N18 C13 C14 C15 1.4(5)
C11 C13 C14 C15 -179.0(3)
C13 C14 C15 C16 .7(6)
C14 C15 C16 C17 -1.8(6)
C13 N18 C17 C16 1.0(5)
Ce N18 C17 C16 -178.6(3)
C15 C16 C17 N18 1.0(6)
